data_4082323
loop_
_publ_author_name
'Sklorz, Julian A. W.'
'Hoof, Santina'
'Sommer, Michael G.'
'Wei\&ser, Fritz'
'Weber, Manuela'
'Wiecko, Jelena'
'Sarkar, Biprajit'
'M\"uller, Christian'

_publ_section_title
;
 Triazaphospholes versus Triazoles: An Investigation of the Differences
 between &#x201C;Click&#x201D;-Derived Chelating Phosphorus- and
 Nitrogen-Containing Heterocycles
;
_journal_issue 2
_journal_name_full Organometallics
_journal_page_first 511
_journal_paper_doi 10.1021/om4010077
_journal_volume 33
_journal_year 2014
_chemical_absolute_configuration rmad
_chemical_formula_moiety 'C15 H16 Br1 N4 O3 Re1'
_chemical_formula_sum 'C15 H16 Br N4 O3 Re'
_chemical_formula_weight 566.43
_chemical_name_systematic
;
 ?
;
_space_group_IT_number 2
_symmetry_cell_setting triclinic
_symmetry_space_group_name_Hall '-P 1'
_symmetry_space_group_name_H-M 'P -1'
_atom_sites_solution_hydrogens geom
_atom_sites_solution_primary direct
_atom_sites_solution_secondary difmap
_audit_creation_method SHELXL-97
_cell_angle_alpha 79.260(7)
_cell_angle_beta 76.666(7)
_cell_angle_gamma 86.164(7)
_cell_formula_units_Z 2
_cell_length_a 7.6834(7)
_cell_length_b 10.3540(9)
_cell_length_c 13.0783(11)
_cell_measurement_reflns_used 15220
_cell_measurement_temperature 200(2)
_cell_measurement_theta_max 29.60
_cell_measurement_theta_min 3.25
_cell_volume 994.34(15)
_computing_cell_refinement 'STOE X-AREA'
_computing_data_collection 'STOE X-AREA'
_computing_data_reduction 'STOE X-RED'
_computing_molecular_graphics 'Ortep(Johnson, 1996)'
_computing_publication_material 'X-STEP32, Microsoft Word'
_computing_structure_refinement 'SHELXL-97 (Sheldrick, 2008)'
_computing_structure_solution 'SHELXS-97 (Sheldrick, 2008)'
_diffrn_ambient_temperature 200(2)
_diffrn_detector_area_resol_mean 6.67
_diffrn_measured_fraction_theta_full 0.988
_diffrn_measured_fraction_theta_max 0.988
_diffrn_measurement_device_type 'STOE IPDS 2T'
_diffrn_measurement_method 'rotation method'
_diffrn_radiation_monochromator graphite
_diffrn_radiation_source 'fine-focus sealed tube'
_diffrn_radiation_type MoK\a
_diffrn_radiation_wavelength 0.71073
_diffrn_reflns_av_R_equivalents 0.0514
_diffrn_reflns_av_sigmaI/netI 0.0487
_diffrn_reflns_limit_h_max 10
_diffrn_reflns_limit_h_min -8
_diffrn_reflns_limit_k_max 14
_diffrn_reflns_limit_k_min -14
_diffrn_reflns_limit_l_max 17
_diffrn_reflns_limit_l_min -17
_diffrn_reflns_number 11855
_diffrn_reflns_theta_full 29.21
_diffrn_reflns_theta_max 29.21
_diffrn_reflns_theta_min 3.25
_diffrn_standards_number 15220
_exptl_absorpt_coefficient_mu 8.138
_exptl_absorpt_correction_T_max 0.6704
_exptl_absorpt_correction_T_min 0.1553
_exptl_absorpt_correction_type integration
_exptl_absorpt_process_details numerical
_exptl_crystal_colour colourless
_exptl_crystal_density_diffrn 1.892
_exptl_crystal_density_method 'not measured'
_exptl_crystal_description plateless
_exptl_crystal_F_000 536
_exptl_crystal_size_max 0.500
_exptl_crystal_size_mid 0.247
_exptl_crystal_size_min 0.050
_platon_squeeze_details
;
The general procedure (based on a preliminary implementation of the technique)
has been described in more detail in: Acta Cryst. (1990), A46, 194 as the 
'BYPASS procedure' P. v.d. Sluis & A.L. Spek) 
;
_refine_diff_density_max 1.314
_refine_diff_density_min -1.284
_refine_diff_density_rms 0.154
_refine_ls_extinction_coef 0.0099(5)
_refine_ls_extinction_expression Fc^*^=kFc[1+0.001xFc^2^\l^3^/sin(2\q)]^-1/4^
_refine_ls_extinction_method SHELXL
_refine_ls_goodness_of_fit_ref 0.955
_refine_ls_hydrogen_treatment constr
_refine_ls_matrix_type full
_refine_ls_number_parameters 221
_refine_ls_number_reflns 5328
_refine_ls_number_restraints 0
_refine_ls_restrained_S_all 0.955
_refine_ls_R_factor_all 0.0397
_refine_ls_R_factor_gt 0.0313
_refine_ls_shift/su_max 0.002
_refine_ls_shift/su_mean 0.000
_refine_ls_structure_factor_coef Fsqd
_refine_ls_weighting_details 'calc w=1/[\s^2^(Fo^2^)+(0.0444P)^2^+0.0000P] where P=(Fo^2^+2Fc^2^)/3'
_refine_ls_weighting_scheme calc
_refine_ls_wR_factor_gt 0.0742
_refine_ls_wR_factor_ref 0.0764
_reflns_number_gt 4512
_reflns_number_total 5328
_reflns_threshold_expression >2\s(I)
_cod_data_source_file om4010077_si_002.cif
_cod_data_source_block 7
_cod_original_sg_symbol_Hall -p_1
_cod_original_sg_symbol_H-M P-1
_cod_original_formula_sum 'C15 H16 Br1 N4 O3 Re1'
_cod_database_code 4082323

loop_
_symmetry_equiv_pos_as_xyz
'x, y, z'
'-x, -y, -z'

loop_
_atom_site_label
_atom_site_type_symbol
_atom_site_fract_x
_atom_site_fract_y
_atom_site_fract_z
_atom_site_U_iso_or_equiv
_atom_site_adp_type
_atom_site_occupancy
_atom_site_symmetry_multiplicity
_atom_site_calc_flag
_atom_site_refinement_flags
Re1 Re 0.07304(2) -0.084413(17) 0.796573(13) 0.03083(7) Uani 1 1 d .
Br1 Br -0.03326(6) 0.08293(5) 0.64440(4) 0.04076(11) Uani 1 1 d .
O1 O -0.2497(5) -0.0011(4) 0.9591(3) 0.0537(9) Uani 1 1 d .
O2 O -0.1544(5) -0.3026(4) 0.7703(3) 0.0567(10) Uani 1 1 d .
O3 O 0.2014(6) -0.2716(4) 0.9744(3) 0.0532(9) Uani 1 1 d .
N1 N 0.1991(5) 0.1909(4) 0.8215(3) 0.0372(8) Uani 1 1 d .
N2 N 0.2457(5) 0.0716(4) 0.8010(3) 0.0335(8) Uani 1 1 d .
N3 N 0.4240(5) 0.0581(4) 0.7813(3) 0.0349(8) Uani 1 1 d .
N4 N 0.3001(5) -0.1296(4) 0.6680(3) 0.0336(8) Uani 1 1 d .
C1 C 0.3511(6) 0.2534(5) 0.8151(4) 0.0385(10) Uani 1 1 d .
C2 C 0.4942(6) 0.1703(5) 0.7904(4) 0.0389(10) Uani 1 1 d .
H2 H 0.6145 0.1875 0.7818 0.047 Uiso 1 1 calc R
C3 C 0.5161(6) -0.0657(5) 0.7613(4) 0.0390(10) Uani 1 1 d .
H3A H 0.4823 -0.1325 0.8245 0.047 Uiso 1 1 calc R
H3B H 0.6442 -0.0545 0.7481 0.047 Uiso 1 1 calc R
C4 C 0.4732(6) -0.1123(4) 0.6672(4) 0.0349(9) Uani 1 1 d .
C5 C 0.6121(6) -0.1378(5) 0.5846(4) 0.0420(10) Uani 1 1 d .
H5 H 0.7297 -0.1232 0.5857 0.050 Uiso 1 1 calc R
C6 C 0.5735(7) -0.1857(5) 0.4998(4) 0.0445(11) Uani 1 1 d .
H6 H 0.6647 -0.2051 0.4440 0.053 Uiso 1 1 calc R
C7 C 0.3967(7) -0.2037(5) 0.5006(4) 0.0439(11) Uani 1 1 d .
H7 H 0.3671 -0.2359 0.4451 0.053 Uiso 1 1 calc R
C8 C 0.2645(6) -0.1735(5) 0.5842(4) 0.0372(9) Uani 1 1 d .
H8 H 0.1457 -0.1837 0.5829 0.045 Uiso 1 1 calc R
C9 C 0.3457(8) 0.3913(5) 0.8397(5) 0.0496(12) Uani 1 1 d .
C10 C 0.211(2) 0.4746(9) 0.7932(12) 0.163(7) Uani 1 1 d .
H10A H 0.1987 0.5576 0.8172 0.244 Uiso 1 1 calc R
H10B H 0.0977 0.4317 0.8153 0.244 Uiso 1 1 calc R
H10C H 0.2473 0.4890 0.7167 0.244 Uiso 1 1 calc R
C11 C 0.3018(16) 0.3820(8) 0.9591(7) 0.102(3) Uani 1 1 d .
H11A H 0.3146 0.4665 0.9763 0.153 Uiso 1 1 calc R
H11B H 0.3818 0.3193 0.9895 0.153 Uiso 1 1 calc R
H11C H 0.1808 0.3542 0.9875 0.153 Uiso 1 1 calc R
C12 C 0.5315(15) 0.4489(10) 0.8016(10) 0.141(5) Uani 1 1 d .
H12A H 0.6142 0.3932 0.8358 0.212 Uiso 1 1 calc R
H12B H 0.5282 0.5350 0.8194 0.212 Uiso 1 1 calc R
H12C H 0.5693 0.4549 0.7257 0.212 Uiso 1 1 calc R
C13 C -0.1275(6) -0.0313(5) 0.9000(4) 0.0370(9) Uani 1 1 d .
C14 C -0.0685(6) -0.2220(5) 0.7808(4) 0.0409(10) Uani 1 1 d .
C15 C 0.1542(6) -0.2030(5) 0.9091(4) 0.0375(10) Uani 1 1 d .

loop_
_atom_site_aniso_label
_atom_site_aniso_U_11
_atom_site_aniso_U_22
_atom_site_aniso_U_33
_atom_site_aniso_U_23
_atom_site_aniso_U_13
_atom_site_aniso_U_12
Re1 0.02537(9) 0.03387(10) 0.03430(11) -0.00874(6) -0.00641(6) -0.00129(6)
Br1 0.0295(2) 0.0504(3) 0.0416(2) -0.0046(2) -0.00964(18) 0.00086(18)
O1 0.043(2) 0.071(2) 0.046(2) -0.0195(19) -0.0014(16) 0.0062(18)
O2 0.052(2) 0.054(2) 0.071(3) -0.018(2) -0.0155(19) -0.0168(18)
O3 0.065(2) 0.046(2) 0.051(2) -0.0034(17) -0.0248(19) 0.0080(18)
N1 0.0343(18) 0.0373(18) 0.042(2) -0.0121(16) -0.0094(16) 0.0037(15)
N2 0.0265(16) 0.0349(17) 0.041(2) -0.0102(15) -0.0084(14) -0.0035(14)
N3 0.0258(16) 0.0400(19) 0.041(2) -0.0133(16) -0.0084(14) 0.0009(14)
N4 0.0270(16) 0.0362(18) 0.0389(19) -0.0111(15) -0.0060(15) -0.0008(14)
C1 0.041(2) 0.037(2) 0.039(2) -0.0091(19) -0.0086(19) -0.0061(19)
C2 0.033(2) 0.042(2) 0.044(2) -0.013(2) -0.0074(19) -0.0067(18)
C3 0.0264(19) 0.045(2) 0.050(3) -0.016(2) -0.0136(19) 0.0074(17)
C4 0.0282(19) 0.034(2) 0.044(2) -0.0084(18) -0.0094(17) 0.0024(16)
C5 0.028(2) 0.045(2) 0.052(3) -0.012(2) -0.0049(19) 0.0028(19)
C6 0.037(2) 0.048(3) 0.044(3) -0.013(2) 0.001(2) 0.005(2)
C7 0.048(3) 0.045(2) 0.040(2) -0.014(2) -0.006(2) -0.002(2)
C8 0.0295(19) 0.043(2) 0.040(2) -0.0115(19) -0.0068(18) -0.0012(17)
C9 0.056(3) 0.037(2) 0.056(3) -0.011(2) -0.008(3) -0.006(2)
C10 0.265(16) 0.053(4) 0.247(15) -0.056(7) -0.204(14) 0.053(7)
C11 0.162(10) 0.069(5) 0.076(5) -0.034(4) -0.008(6) -0.015(5)
C12 0.114(7) 0.096(6) 0.205(13) -0.078(8) 0.042(8) -0.065(6)
C13 0.035(2) 0.042(2) 0.037(2) -0.0101(19) -0.0122(18) 0.0001(18)
C14 0.035(2) 0.045(2) 0.042(2) -0.011(2) -0.0058(19) -0.0018(19)
C15 0.039(2) 0.038(2) 0.036(2) -0.0114(19) -0.0056(19) -0.0012(18)

loop_
_atom_type_symbol
_atom_type_description
_atom_type_scat_dispersion_real
_atom_type_scat_dispersion_imag
_atom_type_scat_source
C C 0.0033 0.0016 'International Tables Vol C Tables 4.2.6.8 and 6.1.1.4'
Br Br -0.2901 2.4595 'International Tables Vol C Tables 4.2.6.8 and 6.1.1.4'
N N 0.0061 0.0033 'International Tables Vol C Tables 4.2.6.8 and 6.1.1.4'
O O 0.0106 0.0060 'International Tables Vol C Tables 4.2.6.8 and 6.1.1.4'
Re Re -1.0185 7.2310 'International Tables Vol C Tables 4.2.6.8 and 6.1.1.4'
H H 0.0000 0.0000 'International Tables Vol C Tables 4.2.6.8 and 6.1.1.4'

loop_
_exptl_crystal_face_index_h
_exptl_crystal_face_index_k
_exptl_crystal_face_index_l
_exptl_crystal_face_perp_dist
0 -2 -11 0.0720
-12 -2 -13 0.2120
17 1 8 0.3040
-1 35 -3 0.0200
0 -13 1 0.0250
-3 -6 -10 0.1100
15 1 -16 0.2440
-1 -16 31 0.0790

loop_
_geom_angle_atom_site_label_1
_geom_angle_atom_site_label_2
_geom_angle_atom_site_label_3
_geom_angle
C14 Re1 C15 89.1(2)
C14 Re1 C13 88.85(19)
C15 Re1 C13 89.75(19)
C14 Re1 N2 175.29(16)
C15 Re1 N2 93.06(17)
C13 Re1 N2 95.32(17)
C14 Re1 N4 92.89(16)
C15 Re1 N4 94.94(16)
C13 Re1 N4 175.02(17)
N2 Re1 N4 82.78(13)
C14 Re1 Br1 92.49(16)
C15 Re1 Br1 178.35(14)
C13 Re1 Br1 90.03(14)
N2 Re1 Br1 85.34(10)
N4 Re1 Br1 85.23(10)
N2 N1 C1 107.3(4)
N1 N2 N3 109.0(3)
N1 N2 Re1 128.2(3)
N3 N2 Re1 122.8(3)
N2 N3 C2 109.2(4)
N2 N3 C3 122.1(4)
C2 N3 C3 128.6(4)
C8 N4 C4 117.7(4)
C8 N4 Re1 118.6(3)
C4 N4 Re1 123.6(3)
N1 C1 C2 109.0(4)
N1 C1 C9 121.2(4)
C2 C1 C9 129.7(4)
N3 C2 C1 105.4(4)
N3 C2 H2 127.3
C1 C2 H2 127.3
N3 C3 C4 112.6(4)
N3 C3 H3A 109.1
C4 C3 H3A 109.1
N3 C3 H3B 109.1
C4 C3 H3B 109.1
H3A C3 H3B 107.8
N4 C4 C5 122.5(4)
N4 C4 C3 118.5(4)
C5 C4 C3 118.9(4)
C4 C5 C6 119.1(4)
C4 C5 H5 120.4
C6 C5 H5 120.4
C7 C6 C5 118.5(4)
C7 C6 H6 120.7
C5 C6 H6 120.7
C8 C7 C6 119.3(5)
C8 C7 H7 120.3
C6 C7 H7 120.3
N4 C8 C7 122.8(4)
N4 C8 H8 118.6
C7 C8 H8 118.6
C10 C9 C11 110.0(8)
C10 C9 C1 110.9(5)
C11 C9 C1 108.3(5)
C10 C9 C12 112.3(9)
C11 C9 C12 105.3(8)
C1 C9 C12 109.8(5)
C9 C10 H10A 109.5
C9 C10 H10B 109.5
H10A C10 H10B 109.5
C9 C10 H10C 109.5
H10A C10 H10C 109.5
H10B C10 H10C 109.5
C9 C11 H11A 109.5
C9 C11 H11B 109.5
H11A C11 H11B 109.5
C9 C11 H11C 109.5
H11A C11 H11C 109.5
H11B C11 H11C 109.5
C9 C12 H12A 109.5
C9 C12 H12B 109.5
H12A C12 H12B 109.5
C9 C12 H12C 109.5
H12A C12 H12C 109.5
H12B C12 H12C 109.5
O1 C13 Re1 177.7(4)
O2 C14 Re1 178.8(5)
O3 C15 Re1 179.9(5)

loop_
_geom_bond_atom_site_label_1
_geom_bond_atom_site_label_2
_geom_bond_distance
Re1 C14 1.916(5)
Re1 C15 1.926(5)
Re1 C13 1.926(5)
Re1 N2 2.175(3)
Re1 N4 2.218(3)
Re1 Br1 2.6278(6)
O1 C13 1.136(6)
O2 C14 1.145(6)
O3 C15 1.118(6)
N1 N2 1.321(5)
N1 C1 1.352(6)
N2 N3 1.337(5)
N3 C2 1.349(6)
N3 C3 1.460(6)
N4 C8 1.350(6)
N4 C4 1.351(5)
C1 C2 1.366(7)
C1 C9 1.517(7)
C2 H2 0.9300
C3 C4 1.512(7)
C3 H3A 0.9700
C3 H3B 0.9700
C4 C5 1.383(6)
C5 C6 1.393(7)
C5 H5 0.9300
C6 C7 1.381(7)
C6 H6 0.9300
C7 C8 1.378(6)
C7 H7 0.9300
C8 H8 0.9300
C9 C10 1.473(11)
C9 C11 1.505(10)
C9 C12 1.522(10)
C10 H10A 0.9600
C10 H10B 0.9600
C10 H10C 0.9600
C11 H11A 0.9600
C11 H11B 0.9600
C11 H11C 0.9600
C12 H12A 0.9600
C12 H12B 0.9600
C12 H12C 0.9600

loop_
_geom_torsion_atom_site_label_1
_geom_torsion_atom_site_label_2
_geom_torsion_atom_site_label_3
_geom_torsion_atom_site_label_4
_geom_torsion
C1 N1 N2 N3 -0.3(5)
C1 N1 N2 Re1 -179.8(3)
C14 Re1 N2 N1 123(2)
C15 Re1 N2 N1 -119.6(4)
C13 Re1 N2 N1 -29.6(4)
N4 Re1 N2 N1 145.8(4)
Br1 Re1 N2 N1 60.0(4)
C14 Re1 N2 N3 -57(2)
C15 Re1 N2 N3 60.9(4)
C13 Re1 N2 N3 151.0(4)
N4 Re1 N2 N3 -33.7(3)
Br1 Re1 N2 N3 -119.4(3)
N1 N2 N3 C2 0.8(5)
Re1 N2 N3 C2 -179.7(3)
N1 N2 N3 C3 176.8(4)
Re1 N2 N3 C3 -3.7(6)
C14 Re1 N4 C8 33.6(4)
C15 Re1 N4 C8 123.0(4)
C13 Re1 N4 C8 -76.7(19)
N2 Re1 N4 C8 -144.5(4)
Br1 Re1 N4 C8 -58.6(3)
C14 Re1 N4 C4 -148.2(4)
C15 Re1 N4 C4 -58.9(4)
C13 Re1 N4 C4 101.4(19)
N2 Re1 N4 C4 33.6(4)
Br1 Re1 N4 C4 119.5(3)
N2 N1 C1 C2 -0.2(5)
N2 N1 C1 C9 -176.9(4)
N2 N3 C2 C1 -0.8(5)
C3 N3 C2 C1 -176.6(5)
N1 C1 C2 N3 0.6(5)
C9 C1 C2 N3 177.0(5)
N2 N3 C3 C4 58.1(6)
C2 N3 C3 C4 -126.6(5)
C8 N4 C4 C5 -0.1(7)
Re1 N4 C4 C5 -178.2(3)
C8 N4 C4 C3 -178.8(4)
Re1 N4 C4 C3 3.0(6)
N3 C3 C4 N4 -56.5(6)
N3 C3 C4 C5 124.7(5)
N4 C4 C5 C6 -1.3(7)
C3 C4 C5 C6 177.5(5)
C4 C5 C6 C7 1.1(7)
C5 C6 C7 C8 0.3(8)
C4 N4 C8 C7 1.6(7)
Re1 N4 C8 C7 179.8(4)
C6 C7 C8 N4 -1.7(8)
N1 C1 C9 C10 -42.1(10)
C2 C1 C9 C10 141.9(9)
N1 C1 C9 C11 78.7(8)
C2 C1 C9 C11 -97.3(8)
N1 C1 C9 C12 -166.9(7)
C2 C1 C9 C12 17.2(10)
C14 Re1 C13 O1 -34(11)
C15 Re1 C13 O1 -123(11)
N2 Re1 C13 O1 144(11)
N4 Re1 C13 O1 76(12)
Br1 Re1 C13 O1 58(11)
C15 Re1 C14 O2 170(23)
C13 Re1 C14 O2 80(23)
N2 Re1 C14 O2 -73(23)
N4 Re1 C14 O2 -95(23)
Br1 Re1 C14 O2 -10(23)
C14 Re1 C15 O3 -165(100)
C13 Re1 C15 O3 -76(100)
N2 Re1 C15 O3 19(100)
N4 Re1 C15 O3 102(100)
Br1 Re1 C15 O3 6(100)

loop_
_platon_squeeze_void_nr
_platon_squeeze_void_average_x
_platon_squeeze_void_average_y
_platon_squeeze_void_average_z
_platon_squeeze_void_volume
_platon_squeeze_void_count_electrons
_platon_squeeze_void_content
1 -0.020 0.500 0.500 131 25 ' '
